data_1557789
loop_
_publ_author_name
'Oliver Tschauner'
'Chi Ma'
'Antonio Lanzirotti'
'Matthew G. Newville'

_publ_section_title
;
 Riesite, a New High Pressure Polymorph of TiO2 from the Ries Impact
 Structure
;
_journal_name_full Minerals
_journal_page_first 78
_journal_paper_doi 10.3390/min10010078
_journal_volume 10
_journal_year 2020
_chemical_formula_sum 'O2 Ti'
_chemical_formula_weight 79.87
_chemical_name_common
;
Riesite
IMA-2015-110
;
_space_group_IT_number 13
_space_group_name_Hall '-P 2yc'
_space_group_name_H-M_alt 'P 1 2/c 1'
_symmetry_cell_setting monoclinic
_symmetry_Int_Tables_number 13
_symmetry_space_group_name_Hall '-P 2yc'
_symmetry_space_group_name_H-M 'P 1 2/c 1'
_cell_angle_alpha 90.
_cell_angle_beta 90.59(8)
_cell_angle_gamma 90.
_cell_formula_units_Z 4
_cell_length_a 4.519(3)
_cell_length_b 5.503(8)
_cell_length_c 4.888(2)
_cell_volume 121.5(2)
_diffrn_ambient_temperature 293
_diffrn_radiation_probe x-ray
_diffrn_radiation_source synchrotron
_diffrn_radiation_wavelength 0.6199
_exptl_absorpt_coefficient_mu 4.255
_exptl_crystal_density_diffrn 4.363
_exptl_crystal_F_000 152
_pd_proc_ls_prof_R_factor 0.051
_pd_proc_ls_prof_wR_factor 0.068
_refine_ls_R_Fsqd_factor 0.078
_refine_ls_R_I_factor 0.096
_cod_data_source_file Minerals-2020-10-78.cif
_cod_data_source_block 1
_cod_depositor_comments
;
high-pressure polymorph of TiO2 from the Ries impact
structure, Germany
;
_cod_original_cell_volume 121.6(2)
_cod_original_sg_symbol_H-M 'P 2/c'
_cod_database_code 1557789

loop_
_space_group_symop_id
_space_group_symop_operation_xyz
1 x,y,z
2 -x,y,1/2-z
3 -x,-y,-z
4 x,-y,1/2+z

loop_
_atom_site_label
_atom_site_type_symbol
_atom_site_thermal_displace_type
_atom_site_fract_x
_atom_site_fract_y
_atom_site_fract_z
_atom_site_occupancy
_atom_site_U_iso_or_equiv
_atom_site_calc_flag
_atom_site_refinement_flags
_atom_site_disorder_assembly
_atom_site_disorder_group
Ti1 Ti Uiso 0.041(2) 0.142(4) 0.268(2) 0.47(3) 0.0076(13) . . . .
Ti2 Ti Uiso 0.510(10) 0.311(7) 0.780(10) 0.530(10) 0.0089(13) . . . .
O1 O Uiso 0.280(10) 0.360(10) 0.436(7) 1.000 0.011(3) . . . .
O2 O Uiso 0.2240(10) 0.086(6) 0.937(7) 1.000 0.011(3) . . . .

loop_
_atom_type_symbol
_atom_type_description
_atom_type_scat_dispersion_real
_atom_type_scat_dispersion_imag
_atom_type_scat_source
O O 0.0077 0.0045 'S.Brennan & P.L.Cowan (1992).Rev.Sci.Instr.,63,850-853'
Ti Ti 0.2389 0.3455 'S.Brennan & P.L.Cowan (1992).Rev.Sci.Instr.,63,850-853'

loop_
_geom_angle_atom_site_label_1
_geom_angle_atom_site_label_2
_geom_angle_atom_site_label_3
_geom_angle
_geom_angle_site_symmetry_1
_geom_angle_site_symmetry_2
_geom_angle_site_symmetry_3
_geom_angle_publ_flag
Ti1 Ti1 O2 90.4(14) 4_554 . 4_554 yes
Ti1 Ti1 Ti1 114.8(9) 4_554 . 4_555 yes
Ti1 Ti1 O2 37.1(9) 4_555 . 4_554 yes
O2 Ti1 O2 74.2(12) 1_554 . 3_556 yes
Ti1 Ti1 O2 33.9(9) 4_554 . 1_554 yes
O2 Ti1 O2 94.7(15) 1_554 . 4_554 yes
Ti1 Ti1 O2 130.6(14) 4_555 . 1_554 yes
Ti1 Ti1 O1 36(4) 2_555 . 2_555 yes
Ti1 Ti1 O2 76(2) 2_555 . 2_556 yes
Ti1 Ti1 Ti1 103(3) 2_555 . 3_556 yes
Ti1 Ti1 O2 41(4) 2_555 . 3_556 yes
Ti1 Ti1 Ti1 69(3) 2_555 . 4_554 yes
Ti1 Ti1 O2 130(5) 2_555 . 4_554 yes
Ti1 Ti1 Ti1 111(3) 2_555 . 4_555 yes
O1 Ti1 O2 90.9(14) 2_555 . 2_556 yes
Ti1 Ti1 O1 127.2(12) 3_556 . 2_555 yes
O1 Ti1 O2 73.5(16) 2_555 . 3_556 yes
Ti1 Ti1 O1 85.1(12) 4_554 . 2_555 yes
O1 Ti1 O2 165.0(18) 2_555 . 4_554 yes
Ti1 Ti1 O1 134.0(12) 4_555 . 2_555 yes
Ti1 Ti1 O2 37.2(9) 3_556 . 2_556 yes
O1 Ti1 O2 103.8(15) . . 1_554 yes
Ti1 Ti1 O1 137(5) 2_555 . . yes
O1 Ti1 O1 104(2) . . 2_555 yes
O1 Ti1 O2 98.1(16) . . 2_556 yes
Ti1 Ti1 O1 95.0(14) 3_556 . . yes
O1 Ti1 O2 176.6(19) . . 3_556 yes
Ti1 Ti1 O1 137.4(13) 4_554 . . yes
O1 Ti1 O2 89.1(18) . . 4_554 yes
Ti1 Ti1 O1 88.9(14) 4_555 . . yes
Ti1 Ti1 O2 92(2) 2_555 . 1_554 yes
O1 Ti1 O2 89.6(14) 2_555 . 1_554 yes
O2 Ti1 O2 157.4(17) 1_554 . 2_556 yes
Ti1 Ti1 O2 133.1(15) 3_556 . 1_554 yes
Ti1 Ti1 O2 88.4(12) 3_556 . 3_556 yes
Ti1 Ti1 Ti1 112.7(9) 3_556 . 4_554 yes
Ti1 Ti1 O2 42.5(9) 3_556 . 4_554 yes
O2 Ti1 O2 84.3(13) 2_556 . 3_556 yes
Ti1 Ti1 O2 123.7(12) 4_554 . 2_556 yes
O2 Ti1 O2 79.7(13) 2_556 . 4_554 yes
Ti1 Ti1 O2 43.2(8) 4_555 . 2_556 yes
Ti1 Ti1 Ti1 7.9(3) 3_556 . 4_555 yes
Ti1 Ti1 O2 40.9(8) 4_554 . 3_556 yes
O2 Ti1 O2 93.8(16) 3_556 . 4_554 yes
Ti1 Ti1 O2 94.5(12) 4_555 . 3_556 yes
O1 Ti2 O1 74(2) . . 3_666 yes
O1 Ti2 O1 86(2) . . 4_565 yes
O1 Ti2 O2 87(2) . . 2_656 yes
O1 Ti2 O1 81(3) 2_656 . 4_565 yes
O1 Ti2 O2 90(2) 3_666 . 2_656 yes
O1 Ti2 O2 163(3) 4_565 . 2_656 yes
O1 Ti2 O1 73(2) 3_666 . 4_565 yes
Ti2 Ti2 O2 101(12) 2_656 . . yes
O1 Ti2 O2 98(3) 2_656 . . yes
O2 Ti2 O2 103(2) . . 2_656 yes
O1 Ti2 O2 163(3) 3_666 . . yes
O1 Ti2 O2 94(2) 4_565 . . yes
Ti2 Ti2 O1 160(12) 2_656 . 2_656 yes
Ti2 Ti2 O2 71(11) 2_656 . 2_656 yes
Ti2 Ti2 O1 71(11) 2_656 . 3_666 yes
Ti2 Ti2 O1 101(11) 2_656 . 4_565 yes
O1 Ti2 O2 101(3) 2_656 . 2_656 yes
O1 Ti2 O1 91(3) 2_656 . 3_666 yes
O1 Ti2 O2 94(3) . . . yes
Ti2 Ti2 O1 17(11) 2_656 . . yes
O1 Ti2 O1 163(3) . . 2_656 yes
Ti2 O1 Ti2 3(2) . . 2_656 yes
Ti2 O1 Ti2 106(3) . . 3_666 yes
Ti2 O1 Ti2 99(3) . . 4_564 yes
Ti1 O1 Ti1 7.5(8) . . 2_555 yes
Ti2 O1 Ti2 106(3) 2_656 . 3_666 yes
Ti2 O1 Ti2 99(3) 2_656 . 4_564 yes
Ti2 O1 Ti2 7.5(17) 3_666 . 4_564 yes
Ti2 O2 Ti2 9(2) . . 2_656 yes
Ti1 O2 Ti1 12.4(4) 1_556 . 2_556 yes
Ti1 O2 Ti1 105.8(10) 1_556 . 3_556 yes
Ti1 O2 Ti1 109.0(12) 1_556 . 4_555 yes
Ti1 O2 Ti1 95.9(8) 2_556 . 3_556 yes
Ti1 O2 Ti1 100.3(10) 2_556 . 4_555 yes
Ti1 O2 Ti1 9.1(7) 3_556 . 4_555 yes

loop_
_geom_bond_atom_site_label_1
_geom_bond_atom_site_label_2
_geom_bond_distance
_geom_bond_site_symmetry_1
_geom_bond_site_symmetry_2
_geom_bond_publ_flag
Ti1 O2 1.71(3) . 4_554 yes
Ti1 Ti1 2.90(2) . 4_555 yes
Ti1 Ti1 0.409(13) . 2_555 yes
Ti1 O1 2.12(5) . 2_555 yes
Ti1 O2 1.91(3) . 2_556 yes
Ti1 Ti1 2.78(2) . 3_556 yes
Ti1 O2 2.00(3) . 3_556 yes
Ti1 O1 1.81(5) . . yes
Ti1 O2 1.85(3) . 1_554 yes
Ti1 Ti1 2.90(2) . 4_554 yes
Ti2 Ti2 0.31(7) . 2_656 yes
Ti2 O1 1.70(6) . 2_656 yes
Ti2 O1 2.31(7) . 3_666 yes
Ti2 O1 2.23(7) . 4_565 yes
Ti2 O2 2.03(5) . 2_656 yes
Ti2 O1 1.99(6) . . yes
Ti2 O2 1.95(5) . . yes

loop_
_geom_torsion_atom_site_label_1
_geom_torsion_atom_site_label_2
_geom_torsion_atom_site_label_3
_geom_torsion_atom_site_label_4
_geom_torsion
_geom_torsion_site_symmetry_1
_geom_torsion_site_symmetry_2
_geom_torsion_site_symmetry_3
_geom_torsion_site_symmetry_4
_geom_torsion_publ_flag
O2 Ti2 O1 Ti2 -114.00 . . . 2_656 no
O2 Ti2 O1 Ti2 167(2) . . . 3_666 no
O2 Ti2 O1 Ti2 165(2) . . . 4_564 no
Ti2 Ti2 O1 Ti2 -79.00 2_656 . . 3_666 no
Ti2 Ti2 O1 Ti2 -81.00 2_656 . . 4_564 no
O2 Ti2 O1 Ti2 -11.00 2_656 . . 2_656 no
O2 Ti2 O1 Ti2 -90(2) 2_656 . . 3_666 no
O2 Ti2 O1 Ti2 -93(2) 2_656 . . 4_564 no
O1 Ti2 O1 Ti2 79.00 3_666 . . 2_656 no
O1 Ti2 O1 Ti2 0(2) 3_666 . . 3_666 no
O1 Ti2 O1 Ti2 -2(2) 3_666 . . 4_564 no
O1 Ti2 O1 Ti2 153.00 4_565 . . 2_656 no
O1 Ti2 O1 Ti2 74(3) 4_565 . . 3_666 no
O1 Ti2 O1 Ti2 72(3) 4_565 . . 4_564 no
O1 Ti2 O2 Ti2 16(11) . . . 2_656 no
O1 Ti2 O2 Ti2 -176(13) 2_656 . . 2_656 no
O2 Ti2 O2 Ti2 -72(11) 2_656 . . 2_656 no
O1 Ti2 O2 Ti2 102(12) 4_565 . . 2_656 no
O1 Ti2 Ti2 O2 -69.00 . . 2_656 . no
O1 Ti2 Ti2 O1 123.00 . . 2_656 2_656 no
O1 Ti2 Ti2 O2 -168.00 . . 2_656 2_656 no
O1 Ti2 Ti2 O1 96.00 . . 2_656 3_666 no
O1 Ti2 Ti2 O1 28.00 . . 2_656 4_565 no
O2 Ti2 Ti2 O1 -168.00 . . 2_656 2_656 no
O2 Ti2 Ti2 O2 -100(5) . . 2_656 2_656 no
O2 Ti2 Ti2 O1 164(2) . . 2_656 3_666 no
O2 Ti2 Ti2 O1 96(5) . . 2_656 4_565 no
O2 Ti2 Ti2 O2 100(5) 2_656 . 2_656 . no
O1 Ti2 Ti2 O2 -164(2) 3_666 . 2_656 . no
O1 Ti2 Ti2 O2 -96(5) 4_565 . 2_656 . no
O2 Ti2 O1 Ti2 168.00 . . 2_656 2_656 no
O2 Ti2 O1 Ti2 -90(3) . . 2_656 4_565 no
O1 Ti2 O2 Ti2 3(11) . . 2_656 2_656 no
O2 Ti2 O2 Ti2 97(12) . . 2_656 2_656 no
O1 Ti2 O1 Ti2 -17(12) . . 3_666 2_656 no
O1 Ti2 O1 Ti2 0(3) . . 3_666 3_666 no
O1 Ti2 O1 Ti2 3(3) . . 3_666 4_564 no
O1 Ti2 O1 Ti2 -8(11) . . 4_565 2_656 no
O1 Ti2 O1 Ti2 -171(3) . . 4_565 4_565 no
O2 Ti2 O1 Ti2 -102(12) . . 4_565 2_656 no
O2 Ti2 O1 Ti2 95(3) . . 4_565 4_565 no
